data_4062886
_journal_name_full Organometallics
_journal_paper_doi 10.1021/om049739y
_journal_year 2004
_chemical_formula_sum 'C26 H20 Fe2 Mo O8'
_chemical_formula_weight 668.06
_space_group_IT_number 14
_symmetry_cell_setting monoclinic
_symmetry_space_group_name_Hall '-P 2yn'
_symmetry_space_group_name_H-M 'P 1 21/n 1'
_cell_angle_alpha 90.000(5)
_cell_angle_beta 105.105(5)
_cell_angle_gamma 90.000(5)
_cell_formula_units_Z 4
_cell_length_a 10.8610(7)
_cell_length_b 14.9630(9)
_cell_length_c 17.0970(11)
_cell_measurement_temperature 293(2)
_cell_volume 2682.5(3)
_diffrn_ambient_temperature 293(2)
_exptl_crystal_density_diffrn 1.654
_cod_depositor_comments
;
The following automatic conversions were performed:
'_symmetry_cell_setting' value 'Monoclinic' changed to 'monoclinic'
according to '/home/saulius/struct/CIF-dictionaries/cif_core.dic'
dictionary named 'cif_core.dic' version 2.4.1 from 2010-06-29.

Automatic conversion script
Id: cif_fix_enum 1527 2010-12-29 10:47:43Z saulius 
;
_cod_original_sg_symbol_H-M 'P 21/n'
_cod_database_code 4062886

loop_
_symmetry_equiv_pos_as_xyz
'x, y, z'
'-x+1/2, y+1/2, -z+1/2'
'-x, -y, -z'
'x-1/2, -y-1/2, z-1/2'

loop_
_atom_site_label
_atom_site_type_symbol
_atom_site_fract_x
_atom_site_fract_y
_atom_site_fract_z
_atom_site_U_iso_or_equiv
_atom_site_adp_type
_atom_site_occupancy
_atom_site_calc_flag
_atom_site_refinement_flags
_atom_site_disorder_assembly
_atom_site_disorder_group
Mo1 Mo 0.43719(3) 0.09028(2) 0.23328(2) 0.04261(11) Uani 1 d . . .
Fe1 Fe 0.24436(5) 0.18353(4) 0.29113(3) 0.04511(16) Uani 1 d . . .
Fe2 Fe 0.19055(5) 0.11143(4) 0.14562(3) 0.04414(15) Uani 1 d . . .
C9 C 0.6415(4) 0.1394(5) 0.2350(4) 0.0888(18) Uani 1 d . . .
C10 C 0.6507(4) 0.0500(4) 0.2533(4) 0.0821(16) Uani 1 d . . .
C11 C 0.6210(4) 0.0360(3) 0.3263(4) 0.0747(14) Uani 1 d . . .
C12 C 0.5915(4) 0.1186(4) 0.3562(3) 0.0771(15) Uani 1 d . . .
C13 C 0.6057(5) 0.1843(3) 0.2984(4) 0.0850(18) Uani 1 d . . .
C14 C 0.6831(6) 0.1848(7) 0.1666(6) 0.192(5) Uani 1 d . . .
H14A H 0.6654 0.2476 0.1668 0.230 Uiso 1 calc R . .
H14B H 0.6373 0.1594 0.1157 0.230 Uiso 1 calc R . .
H14C H 0.7730 0.1759 0.1739 0.230 Uiso 1 calc R . .
C15 C 0.7060(6) -0.0197(6) 0.2082(6) 0.171(4) Uani 1 d . . .
H15A H 0.7034 -0.0771 0.2327 0.206 Uiso 1 calc R . .
H15B H 0.7928 -0.0045 0.2105 0.206 Uiso 1 calc R . .
H15C H 0.6570 -0.0216 0.1527 0.206 Uiso 1 calc R . .
C16 C 0.6362(7) -0.0518(4) 0.3729(5) 0.144(3) Uani 1 d . . .
H16A H 0.6101 -0.0439 0.4220 0.172 Uiso 1 calc R . .
H16B H 0.7239 -0.0701 0.3860 0.172 Uiso 1 calc R . .
H16C H 0.5842 -0.0968 0.3401 0.172 Uiso 1 calc R . .
C17 C 0.5724(7) 0.1329(7) 0.4393(4) 0.166(4) Uani 1 d . . .
H17A H 0.5532 0.1947 0.4457 0.200 Uiso 1 calc R . .
H17B H 0.6488 0.1168 0.4794 0.200 Uiso 1 calc R . .
H17C H 0.5029 0.0965 0.4457 0.200 Uiso 1 calc R . .
C18 C 0.5972(6) 0.2841(4) 0.3082(7) 0.183(5) Uani 1 d . . .
H18A H 0.5711 0.2969 0.3565 0.219 Uiso 1 calc R . .
H18B H 0.5359 0.3083 0.2621 0.219 Uiso 1 calc R . .
H18C H 0.6791 0.3105 0.3121 0.219 Uiso 1 calc R . .
C19 C 0.3090(3) 0.2094(2) 0.2068(2) 0.0402(8) Uani 1 d . . .
C20 C 0.3436(3) 0.1952(2) 0.1396(2) 0.0439(8) Uani 1 d . . .
C21 C 0.3781(4) 0.2417(3) 0.0732(2) 0.0484(9) Uani 1 d . . .
C22 C 0.4023(6) 0.1976(4) 0.0074(3) 0.0746(15) Uani 1 d . . .
C23 C 0.4356(7) 0.2440(4) -0.0535(4) 0.0917(19) Uani 1 d . . .
C24 C 0.4448(7) 0.3342(5) -0.0502(4) 0.096(2) Uani 1 d . . .
C25 C 0.4230(6) 0.3798(4) 0.0147(4) 0.0880(18) Uani 1 d . . .
C26 C 0.3892(5) 0.3339(3) 0.0763(3) 0.0639(12) Uani 1 d . . .
C1 C 0.3557(4) -0.0128(3) 0.2746(3) 0.0644(12) Uani 1 d . . .
C2 C 0.4259(4) 0.0130(3) 0.1375(3) 0.0651(12) Uani 1 d . . .
C3 C 0.3115(5) 0.2699(3) 0.3605(3) 0.0701(13) Uani 1 d . . .
C4 C 0.0913(5) 0.2307(3) 0.2732(2) 0.0629(12) Uani 1 d . . .
C5 C 0.2312(5) 0.1020(3) 0.3656(3) 0.0659(12) Uani 1 d . . .
C6 C 0.1006(4) 0.0349(3) 0.1890(3) 0.0607(11) Uani 1 d . . .
C7 C 0.0610(5) 0.1857(3) 0.1040(3) 0.0612(11) Uani 1 d . . .
C8 C 0.1733(4) 0.0555(3) 0.0502(3) 0.0650(12) Uani 1 d . . .
O1 O 0.3216(4) -0.0764(2) 0.3001(3) 0.0935(12) Uani 1 d . . .
O2 O 0.4302(4) -0.0338(3) 0.0848(3) 0.1046(14) Uani 1 d . . .
O3 O 0.3465(5) 0.3299(3) 0.4014(3) 0.1134(15) Uani 1 d . . .
O4 O -0.0082(4) 0.2635(3) 0.2624(2) 0.0999(14) Uani 1 d . . .
O5 O 0.2217(5) 0.0511(3) 0.4132(2) 0.1080(14) Uani 1 d . . .
O6 O 0.0392(4) -0.0140(3) 0.2141(2) 0.0941(12) Uani 1 d . . .
O7 O -0.0222(4) 0.2330(3) 0.0775(2) 0.0943(12) Uani 1 d . . .
O8 O 0.1567(4) 0.0220(3) -0.0116(2) 0.1008(13) Uani 1 d . . .
H26 H 0.378(4) 0.366(3) 0.121(3) 0.058(12) Uiso 1 d . . .
H22 H 0.395(4) 0.138(3) 0.001(3) 0.074(15) Uiso 1 d . . .
H23 H 0.437(5) 0.215(4) -0.099(3) 0.097(18) Uiso 1 d . . .
H24 H 0.458(6) 0.366(4) -0.088(4) 0.10(2) Uiso 1 d . . .
H25 H 0.418(4) 0.440(3) 0.017(3) 0.076(15) Uiso 1 d . . .

loop_
_atom_site_aniso_label
_atom_site_aniso_U_11
_atom_site_aniso_U_22
_atom_site_aniso_U_33
_atom_site_aniso_U_23
_atom_site_aniso_U_13
_atom_site_aniso_U_12
Mo1 0.03936(18) 0.03620(18) 0.0539(2) -0.00295(14) 0.01511(14) -0.00045(13)
Fe1 0.0534(3) 0.0475(3) 0.0390(3) 0.0026(2) 0.0203(2) 0.0066(2)
Fe2 0.0421(3) 0.0499(3) 0.0429(3) -0.0026(2) 0.0155(2) -0.0056(2)
C9 0.038(2) 0.115(5) 0.108(5) 0.026(4) 0.009(3) -0.015(3)
C10 0.042(2) 0.090(4) 0.107(5) -0.014(3) 0.009(3) 0.014(2)
C11 0.054(3) 0.061(3) 0.093(4) 0.010(3) -0.009(3) 0.002(2)
C12 0.049(3) 0.100(4) 0.070(3) -0.025(3) -0.007(2) 0.003(3)
C13 0.047(3) 0.046(3) 0.138(5) -0.009(3) -0.020(3) -0.004(2)
C14 0.056(4) 0.318(14) 0.202(9) 0.123(9) 0.036(5) -0.033(6)
C15 0.065(4) 0.221(9) 0.214(10) -0.098(8) 0.012(5) 0.051(5)
C16 0.108(5) 0.097(5) 0.179(8) 0.058(5) -0.046(5) -0.003(4)
C17 0.105(6) 0.289(12) 0.080(5) -0.066(6) -0.021(4) 0.046(7)
C18 0.082(5) 0.055(4) 0.356(14) -0.029(6) -0.040(6) -0.006(3)
C19 0.0427(19) 0.0356(18) 0.043(2) -0.0020(15) 0.0130(16) 0.0023(15)
C20 0.045(2) 0.042(2) 0.048(2) -0.0011(16) 0.0183(17) -0.0047(16)
C21 0.046(2) 0.053(2) 0.052(2) 0.0015(18) 0.0228(18) -0.0023(17)
C22 0.105(4) 0.066(3) 0.072(3) -0.009(3) 0.057(3) -0.013(3)
C23 0.132(5) 0.091(4) 0.076(4) -0.001(3) 0.071(4) -0.017(4)
C24 0.117(5) 0.099(5) 0.097(4) 0.031(4) 0.074(4) 0.002(4)
C25 0.113(5) 0.061(3) 0.114(5) 0.019(3) 0.071(4) -0.003(3)
C26 0.082(3) 0.055(3) 0.070(3) 0.005(2) 0.046(3) 0.000(2)
C1 0.061(3) 0.047(2) 0.090(3) 0.005(2) 0.030(3) 0.008(2)
C2 0.056(3) 0.056(3) 0.085(3) -0.015(3) 0.023(2) 0.003(2)
C3 0.091(4) 0.064(3) 0.056(3) -0.001(2) 0.019(3) 0.009(3)
C4 0.069(3) 0.081(3) 0.046(2) 0.003(2) 0.027(2) 0.017(2)
C5 0.083(3) 0.065(3) 0.058(3) 0.004(2) 0.032(2) 0.006(2)
C6 0.055(2) 0.064(3) 0.066(3) -0.005(2) 0.021(2) -0.010(2)
C7 0.062(3) 0.076(3) 0.047(2) 0.000(2) 0.016(2) 0.003(2)
C8 0.055(3) 0.076(3) 0.066(3) -0.010(3) 0.020(2) -0.009(2)
O1 0.093(3) 0.055(2) 0.148(4) 0.028(2) 0.058(3) 0.0010(18)
O2 0.100(3) 0.099(3) 0.117(3) -0.057(3) 0.033(2) 0.018(2)
O3 0.165(4) 0.086(3) 0.081(3) -0.037(2) 0.017(3) -0.006(3)
O4 0.083(3) 0.155(4) 0.070(2) 0.011(2) 0.0356(19) 0.055(3)
O5 0.165(4) 0.094(3) 0.083(3) 0.038(2) 0.064(3) 0.011(3)
O6 0.083(2) 0.094(3) 0.114(3) 0.008(2) 0.041(2) -0.039(2)
O7 0.087(3) 0.120(3) 0.068(2) 0.013(2) 0.0054(19) 0.041(2)
O8 0.106(3) 0.130(3) 0.065(2) -0.044(2) 0.021(2) -0.014(3)

loop_
_geom_bond_atom_site_label_1
_geom_bond_atom_site_label_2
_geom_bond_distance
_geom_bond_site_symmetry_2
_geom_bond_publ_flag
Mo1 C2 1.982(5) . ?
Mo1 C1 1.997(5) . ?
Mo1 C19 2.234(3) . ?
Mo1 C20 2.283(4) . ?
Mo1 C9 2.330(4) . ?
Mo1 C10 2.333(5) . ?
Mo1 C13 2.347(4) . ?
Mo1 C11 2.350(4) . ?
Mo1 C12 2.360(5) . ?
Mo1 Fe2 2.7257(6) . ?
Mo1 Fe1 2.8966(6) . ?
Fe1 C4 1.758(5) . ?
Fe1 C3 1.778(5) . ?
Fe1 C5 1.795(5) . ?
Fe1 C19 1.802(4) . ?
Fe1 Fe2 2.6337(7) . ?
Fe2 C6 1.787(4) . ?
Fe2 C7 1.789(5) . ?
Fe2 C8 1.800(5) . ?
Fe2 C19 2.049(4) . ?
Fe2 C20 2.105(4) . ?
C9 C10 1.371(8) . ?
C9 C13 1.414(8) . ?
C9 C14 1.520(9) . ?
C10 C11 1.384(8) . ?
C10 C15 1.512(8) . ?
C11 C12 1.406(7) . ?
C11 C16 1.524(7) . ?
C12 C13 1.431(8) . ?
C12 C17 1.503(8) . ?
C13 C18 1.508(7) . ?
C14 H14A 0.9600 . ?
C14 H14B 0.9600 . ?
C14 H14C 0.9600 . ?
C15 H15A 0.9600 . ?
C15 H15B 0.9600 . ?
C15 H15C 0.9600 . ?
C16 H16A 0.9600 . ?
C16 H16B 0.9600 . ?
C16 H16C 0.9600 . ?
C17 H17A 0.9600 . ?
C17 H17B 0.9600 . ?
C17 H17C 0.9600 . ?
C18 H18A 0.9600 . ?
C18 H18B 0.9600 . ?
C18 H18C 0.9600 . ?
C19 C20 1.315(5) . ?
C20 C21 1.462(5) . ?
C21 C22 1.387(6) . ?
C21 C26 1.385(6) . ?
C22 C23 1.376(7) . ?
C22 H22 0.90(5) . ?
C23 C24 1.353(8) . ?
C23 H23 0.89(6) . ?
C24 C25 1.376(8) . ?
C24 H24 0.84(6) . ?
C25 C26 1.384(6) . ?
C25 H25 0.91(5) . ?
C26 H26 0.94(4) . ?
C1 O1 1.148(5) . ?
C2 O2 1.152(5) . ?
C3 O3 1.140(6) . ?
C4 O4 1.156(5) . ?
C5 O5 1.140(5) . ?
C6 O6 1.146(5) . ?
C7 O7 1.144(5) . ?
C8 O8 1.140(5) . ?
